data_4501113
loop_
_publ_author_name
'Morrison, Christine N.'
'Powell, Annie K.'
'Kostakis, George E.'

_publ_section_title
;
 Influence of Metal Ion on Structural Motif in Coordination Polymers of
 the Pseudopeptidic Ligand Terephthaloyl-bis-beta-alaninate
;
_journal_issue 8
_journal_name_full 'Crystal Growth &amp; Design'
_journal_page_first 3653
_journal_paper_doi 10.1021/cg2007028
_journal_volume 11
_journal_year 2011
_chemical_formula_sum 'C14 H26 Co N2 O12'
_chemical_formula_weight 473.30
_chemical_name_systematic
; 
 ? 
;
_space_group_IT_number 14
_symmetry_cell_setting monoclinic
_symmetry_space_group_name_Hall '-P 2ybc'
_symmetry_space_group_name_H-M 'P 1 21/c 1'
_atom_sites_solution_hydrogens geom
_atom_sites_solution_primary direct
_atom_sites_solution_secondary difmap
_audit_creation_method SHELXL-97
_cell_angle_alpha 90.00
_cell_angle_beta 109.810(9)
_cell_angle_gamma 90.00
_cell_formula_units_Z 2
_cell_length_a 11.0820(13)
_cell_length_b 5.1509(4)
_cell_length_c 17.908(2)
_cell_measurement_reflns_used 11270
_cell_measurement_temperature 180(2)
_cell_measurement_theta_max 27.20
_cell_measurement_theta_min 1.91
_cell_volume 961.74(18)
_computing_cell_refinement 'STOE X-AREA'
_computing_data_collection 'STOE X-AREA'
_computing_data_reduction 'STOE X-RED'
_computing_structure_refinement 'SHELXL-97 (Sheldrick, 1997)'
_computing_structure_solution 'SHELXS-97 (Sheldrick, 1990)'
_diffrn_ambient_temperature 180(2)
_diffrn_detector 'image plate ( 34 cm diameter )'
_diffrn_detector_type STOE
_diffrn_measured_fraction_theta_full 0.989
_diffrn_measured_fraction_theta_max 0.989
_diffrn_measurement_device '2-circle goniometer'
_diffrn_measurement_device_type 'STOE IPDS 2'
_diffrn_radiation_monochromator graphite
_diffrn_radiation_source 'fine-focus sealed tube'
_diffrn_radiation_type MoK\a
_diffrn_radiation_wavelength 0.71073
_diffrn_reflns_av_R_equivalents 0.0456
_diffrn_reflns_av_sigmaI/netI 0.0291
_diffrn_reflns_limit_h_max 13
_diffrn_reflns_limit_h_min -14
_diffrn_reflns_limit_k_max 5
_diffrn_reflns_limit_k_min -6
_diffrn_reflns_limit_l_max 22
_diffrn_reflns_limit_l_min -22
_diffrn_reflns_number 7924
_diffrn_reflns_theta_full 25.00
_diffrn_reflns_theta_max 26.72
_diffrn_reflns_theta_min 1.95
_exptl_absorpt_coefficient_mu 0.960
_exptl_absorpt_correction_T_max 0.8935
_exptl_absorpt_correction_T_min 0.7000
_exptl_absorpt_correction_type multi-scan
_exptl_absorpt_process_details 'XPREP in SHELXTL 6.14 (BrukerAXS Inc., 2003)'
_exptl_crystal_colour pink
_exptl_crystal_density_diffrn 1.634
_exptl_crystal_density_method 'not measured'
_exptl_crystal_description block
_exptl_crystal_F_000 494
_exptl_crystal_size_max 0.40
_exptl_crystal_size_mid 0.23
_exptl_crystal_size_min 0.12
_refine_diff_density_max 0.363
_refine_diff_density_min -0.318
_refine_diff_density_rms 0.050
_refine_ls_extinction_method none
_refine_ls_goodness_of_fit_ref 1.000
_refine_ls_hydrogen_treatment mixed
_refine_ls_matrix_type full
_refine_ls_number_parameters 154
_refine_ls_number_reflns 2019
_refine_ls_number_restraints 7
_refine_ls_restrained_S_all 1.001
_refine_ls_R_factor_all 0.0243
_refine_ls_R_factor_gt 0.0227
_refine_ls_shift/su_max 0.000
_refine_ls_shift/su_mean 0.000
_refine_ls_structure_factor_coef Fsqd
_refine_ls_weighting_details 'calc w=1/[\s^2^(Fo^2^)+(0.0417P)^2^+0.2616P] where P=(Fo^2^+2Fc^2^)/3'
_refine_ls_weighting_scheme calc
_refine_ls_wR_factor_gt 0.0663
_refine_ls_wR_factor_ref 0.0671
_reflns_number_gt 1897
_reflns_number_total 2019
_reflns_threshold_expression >2sigma(I)
_cod_data_source_file cg2007028_si_001.cif
_cod_data_source_block 30031109
_cod_original_cell_volume 961.74(17)
_cod_original_sg_symbol_H-M P21/c
_cod_database_code 4501113

loop_
_symmetry_equiv_pos_as_xyz
'x, y, z'
'-x, y+1/2, -z+1/2'
'-x, -y, -z'
'x, -y-1/2, z-1/2'

loop_
_atom_site_label
_atom_site_type_symbol
_atom_site_fract_x
_atom_site_fract_y
_atom_site_fract_z
_atom_site_U_iso_or_equiv
_atom_site_adp_type
_atom_site_occupancy
_atom_site_symmetry_multiplicity
_atom_site_calc_flag
_atom_site_refinement_flags
Co1 Co 0.0000 -1.0000 -0.5000 0.01554(10) Uani 1 2 d S
O1 O 0.11074(9) -0.75773(17) -0.40695(5) 0.02024(19) Uani 1 1 d .
O2 O 0.29903(9) -0.96571(17) -0.36835(6) 0.0216(2) Uani 1 1 d .
O3 O 0.24428(9) -0.38904(19) -0.13719(5) 0.0228(2) Uani 1 1 d .
O4 O 0.01328(10) -0.72604(19) -0.58369(6) 0.0232(2) Uani 1 1 d D
H41 H -0.0221(19) -0.588(4) -0.5842(12) 0.035 Uiso 1 1 d D
H42 H -0.0095(19) -0.778(4) -0.6298(12) 0.035 Uiso 1 1 d D
O5 O 0.16011(9) -1.19236(19) -0.50566(6) 0.0211(2) Uani 1 1 d D
H51 H 0.1879(18) -1.158(4) -0.5427(11) 0.032 Uiso 1 1 d D
H52 H 0.2139(18) -1.139(4) -0.4660(11) 0.032 Uiso 1 1 d D
N1 N 0.42453(12) -0.4844(2) -0.16351(7) 0.0208(2) Uani 1 1 d D
H1N H 0.5016(18) -0.461(3) -0.1553(11) 0.025 Uiso 1 1 d D
C1 C 0.22691(12) -0.7827(2) -0.36356(7) 0.0181(2) Uani 1 1 d .
C2 C 0.28498(14) -0.5724(3) -0.30225(8) 0.0274(3) Uani 1 1 d .
H2A H 0.3410 -0.4602 -0.3213 0.033 Uiso 1 1 calc R
H2B H 0.2153 -0.4629 -0.2964 0.033 Uiso 1 1 calc R
C3 C 0.36246(13) -0.6838(3) -0.22211(8) 0.0226(3) Uani 1 1 d .
H3A H 0.3052 -0.7887 -0.2019 0.027 Uiso 1 1 calc R
H3B H 0.4290 -0.8010 -0.2286 0.027 Uiso 1 1 calc R
C4 C 0.36146(12) -0.3570(2) -0.12390(7) 0.0185(2) Uani 1 1 d .
C5 C 0.43537(12) -0.1716(2) -0.06060(7) 0.0175(2) Uani 1 1 d .
C6 C 0.56625(12) -0.2035(2) -0.01867(8) 0.0192(2) Uani 1 1 d .
H6A H 0.6114 -0.3437 -0.0315 0.023 Uiso 1 1 calc R
C7 C 0.36942(13) 0.0332(2) -0.04124(8) 0.0191(3) Uani 1 1 d .
H7A H 0.2804 0.0558 -0.0692 0.023 Uiso 1 1 calc R
O6 O 0.05152(12) -0.1457(2) -0.25638(7) 0.0352(3) Uani 1 1 d D
H61 H 0.117(2) -0.196(4) -0.2198(13) 0.053 Uiso 1 1 d D
H62 H 0.035(2) 0.010(4) -0.2504(16) 0.053 Uiso 1 1 d D

loop_
_atom_site_aniso_label
_atom_site_aniso_U_11
_atom_site_aniso_U_22
_atom_site_aniso_U_33
_atom_site_aniso_U_23
_atom_site_aniso_U_13
_atom_site_aniso_U_12
Co1 0.01451(15) 0.01502(14) 0.01554(15) -0.00244(8) 0.00308(10) 0.00008(7)
O1 0.0185(4) 0.0186(4) 0.0198(4) -0.0040(3) 0.0015(3) 0.0001(3)
O2 0.0195(5) 0.0222(4) 0.0206(5) -0.0023(3) 0.0036(4) 0.0012(3)
O3 0.0181(4) 0.0266(5) 0.0217(4) -0.0037(4) 0.0042(4) -0.0035(4)
O4 0.0307(5) 0.0176(4) 0.0205(5) -0.0007(4) 0.0076(4) 0.0021(4)
O5 0.0179(4) 0.0235(5) 0.0208(4) -0.0037(4) 0.0054(4) 0.0009(4)
N1 0.0182(6) 0.0237(6) 0.0179(6) -0.0051(4) 0.0027(5) -0.0026(4)
C1 0.0203(6) 0.0166(6) 0.0156(5) 0.0006(4) 0.0037(5) -0.0023(5)
C2 0.0311(7) 0.0188(6) 0.0224(7) -0.0038(5) -0.0038(5) -0.0003(6)
C3 0.0265(7) 0.0192(6) 0.0184(6) -0.0045(5) 0.0027(5) -0.0003(5)
C4 0.0191(6) 0.0181(6) 0.0157(6) 0.0004(4) 0.0027(4) -0.0008(4)
C5 0.0196(6) 0.0174(5) 0.0144(5) -0.0002(4) 0.0043(4) -0.0029(5)
C6 0.0198(6) 0.0179(6) 0.0193(6) -0.0017(5) 0.0059(5) 0.0004(5)
C7 0.0171(6) 0.0205(6) 0.0180(6) 0.0004(5) 0.0037(5) -0.0014(4)
O6 0.0411(6) 0.0329(6) 0.0266(5) 0.0001(5) 0.0049(5) 0.0099(5)

loop_
_atom_type_symbol
_atom_type_description
_atom_type_scat_dispersion_real
_atom_type_scat_dispersion_imag
_atom_type_scat_source
C C 0.0033 0.0016 'International Tables Vol C Tables 4.2.6.8 and 6.1.1.4'
H H 0.0000 0.0000 'International Tables Vol C Tables 4.2.6.8 and 6.1.1.4'
Co Co 0.3494 0.9721 'International Tables Vol C Tables 4.2.6.8 and 6.1.1.4'
N N 0.0061 0.0033 'International Tables Vol C Tables 4.2.6.8 and 6.1.1.4'
O O 0.0106 0.0060 'International Tables Vol C Tables 4.2.6.8 and 6.1.1.4'

loop_
_geom_angle_atom_site_label_1
_geom_angle_atom_site_label_2
_geom_angle_atom_site_label_3
_geom_angle
_geom_angle_site_symmetry_1
_geom_angle_site_symmetry_3
O5 Co1 O5 180.0 3_534 .
O5 Co1 O4 91.04(4) 3_534 3_534
O5 Co1 O4 88.96(4) . 3_534
O5 Co1 O4 88.96(4) 3_534 .
O5 Co1 O4 91.04(4) . .
O4 Co1 O4 180.0 3_534 .
O5 Co1 O1 87.53(4) 3_534 .
O5 Co1 O1 92.47(4) . .
O4 Co1 O1 89.80(4) 3_534 .
O4 Co1 O1 90.20(4) . .
O5 Co1 O1 92.47(4) 3_534 3_534
O5 Co1 O1 87.53(4) . 3_534
O4 Co1 O1 90.20(4) 3_534 3_534
O4 Co1 O1 89.80(4) . 3_534
O1 Co1 O1 180.000(1) . 3_534
C1 O1 Co1 128.57(8) . .
Co1 O4 H41 116.6(14) . .
Co1 O4 H42 115.3(13) . .
H41 O4 H42 107(2) . .
Co1 O5 H51 119.2(13) . .
Co1 O5 H52 100.5(13) . .
H51 O5 H52 105.3(18) . .
C4 N1 C3 121.75(12) . .
C4 N1 H1N 122.2(12) . .
C3 N1 H1N 116.0(12) . .
O2 C1 O1 124.91(12) . .
O2 C1 C2 117.38(12) . .
O1 C1 C2 117.69(11) . .
C3 C2 C1 112.32(11) . .
C3 C2 H2A 109.1 . .
C1 C2 H2A 109.1 . .
C3 C2 H2B 109.1 . .
C1 C2 H2B 109.1 . .
H2A C2 H2B 107.9 . .
N1 C3 C2 113.07(11) . .
N1 C3 H3A 109.0 . .
C2 C3 H3A 109.0 . .
N1 C3 H3B 109.0 . .
C2 C3 H3B 109.0 . .
H3A C3 H3B 107.8 . .
O3 C4 N1 122.36(12) . .
O3 C4 C5 119.69(11) . .
N1 C4 C5 117.95(11) . .
C7 C5 C6 119.46(12) . .
C7 C5 C4 118.26(11) . .
C6 C5 C4 122.24(11) . .
C7 C6 C5 120.67(12) 3_655 .
C7 C6 H6A 119.7 3_655 .
C5 C6 H6A 119.7 . .
C6 C7 C5 119.87(12) 3_655 .
C6 C7 H7A 120.1 3_655 .
C5 C7 H7A 120.1 . .
H61 O6 H62 111(2) . .

loop_
_geom_bond_atom_site_label_1
_geom_bond_atom_site_label_2
_geom_bond_distance
_geom_bond_site_symmetry_2
Co1 O5 2.0644(9) 3_534
Co1 O5 2.0645(9) .
Co1 O4 2.0997(10) 3_534
Co1 O4 2.0997(10) .
Co1 O1 2.1104(9) .
Co1 O1 2.1104(9) 3_534
O1 C1 1.2648(16) .
O2 C1 1.2576(16) .
O3 C4 1.2492(16) .
O4 H41 0.81(2) .
O4 H42 0.822(19) .
O5 H51 0.840(18) .
O5 H52 0.807(19) .
N1 C4 1.3259(17) .
N1 C3 1.4628(16) .
N1 H1N 0.826(18) .
C1 C2 1.5212(18) .
C2 C3 1.5135(19) .
C2 H2A 0.9900 .
C2 H2B 0.9900 .
C3 H3A 0.9900 .
C3 H3B 0.9900 .
C4 C5 1.4964(17) .
C5 C7 1.3923(18) .
C5 C6 1.3987(18) .
C6 C7 1.3825(18) 3_655
C6 H6A 0.9500 .
C7 C6 1.3824(18) 3_655
C7 H7A 0.9500 .
O6 H61 0.83(2) .
O6 H62 0.84(2) .

loop_
_geom_hbond_atom_site_label_D
_geom_hbond_atom_site_label_H
_geom_hbond_atom_site_label_A
_geom_hbond_distance_DH
_geom_hbond_distance_HA
_geom_hbond_distance_DA
_geom_hbond_angle_DHA
_geom_hbond_site_symmetry_A
O4 H41 O1 0.81(2) 2.01(2) 2.8232(13) 176.2(19) 3_544
O4 H42 O6 0.822(19) 1.97(2) 2.7857(15) 171.4(19) 3_544
O5 H51 O3 0.840(18) 2.006(18) 2.8431(13) 173.7(18) 4_545
O5 H52 O2 0.807(19) 1.903(19) 2.6858(14) 163.5(18) .
N1 H1N O2 0.826(18) 2.104(19) 2.9214(16) 170.8(16) 2_654
O6 H61 O3 0.83(2) 1.94(2) 2.7568(16) 166(2) .
O6 H62 O6 0.84(2) 2.04(2) 2.8576(11) 166(2) 2_554
